data_7117243
loop_
_publ_author_name
'Christopher J. Adams'
'Matteo Lusi'
'Emily M. Mutambi'
'A. Guy Orpen'

_publ_section_title
;
 Two-step solid-state synthesis of PEPPSI-type compounds
;
_journal_name_full Chem.Commun.
_journal_page_first 9632
_journal_paper_doi 10.1039/C5cc02924D
_journal_volume 51
_journal_year 2015
_chemical_formula_moiety 'C32 H41 Cl2 N3 Pd'
_chemical_formula_sum 'C32 H41 Cl2 N3 Pd'
_chemical_formula_weight 644.98
_chemical_name_systematic
; 
 ? 
;
_space_group_IT_number 14
_symmetry_cell_setting monoclinic
_symmetry_space_group_name_Hall '-P 2ybc'
_symmetry_space_group_name_H-M 'P 1 21/c 1'
_atom_sites_solution_hydrogens geom
_atom_sites_solution_primary direct
_atom_sites_solution_secondary difmap
_audit_creation_method SHELXL-97
_audit_update_record
;
2015-04-08 deposited with the CCDC.
2015-05-06 downloaded from the CCDC.
;
_cell_angle_alpha 90.00
_cell_angle_beta 98.163(3)
_cell_angle_gamma 90.00
_cell_formula_units_Z 4
_cell_length_a 9.7411(5)
_cell_length_b 22.3057(10)
_cell_length_c 14.8046(8)
_cell_measurement_reflns_used 7778
_cell_measurement_temperature 100(2)
_cell_measurement_theta_max 25.73
_cell_measurement_theta_min 2.29
_cell_volume 3184.2(3)
_computing_cell_refinement 'Bruker SMART'
_computing_data_collection 'Bruker SMART'
_computing_data_reduction 'Bruker SAINT'
_computing_molecular_graphics 'Bruker SHELXTL'
_computing_publication_material 'Bruker SHELXTL'
_computing_structure_refinement 'Bruker SHELXTL'
_computing_structure_solution 'Bruker SHELXTL'
_diffrn_ambient_temperature 100(2)
_diffrn_detector_area_resol_mean 9.091
_diffrn_measured_fraction_theta_full 0.990
_diffrn_measured_fraction_theta_max 0.990
_diffrn_measurement_device_type
; 
'Bruker-Nonius Roper CCD camera on \k-goniostat' 
;
_diffrn_measurement_method '\f & \w scans'
_diffrn_radiation_monochromator graphite
_diffrn_radiation_source
; 
'Bruker-Nonius FR591 rotating anode' 
;
_diffrn_radiation_type MoK\a
_diffrn_radiation_wavelength 0.71073
_diffrn_reflns_av_R_equivalents 0.0796
_diffrn_reflns_av_sigmaI/netI 0.0532
_diffrn_reflns_limit_h_max 12
_diffrn_reflns_limit_h_min -6
_diffrn_reflns_limit_k_max 29
_diffrn_reflns_limit_k_min -28
_diffrn_reflns_limit_l_max 19
_diffrn_reflns_limit_l_min -19
_diffrn_reflns_number 50665
_diffrn_reflns_theta_full 27.71
_diffrn_reflns_theta_max 27.71
_diffrn_reflns_theta_min 3.46
_exptl_absorpt_coefficient_mu 0.775
_exptl_absorpt_correction_T_max 0.970
_exptl_absorpt_correction_T_min 0.938
_exptl_absorpt_correction_type multi-scan
_exptl_absorpt_process_details sadabs
_exptl_crystal_colour yellow
_exptl_crystal_density_diffrn 1.345
_exptl_crystal_density_meas ?
_exptl_crystal_density_method 'not measured'
_exptl_crystal_description block
_exptl_crystal_F_000 1336
_exptl_crystal_size_max 0.21
_exptl_crystal_size_mid 0.19
_exptl_crystal_size_min 0.13
_refine_diff_density_max 0.454
_refine_diff_density_min -0.610
_refine_diff_density_rms 0.081
_refine_ls_extinction_method none
_refine_ls_goodness_of_fit_ref 0.968
_refine_ls_hydrogen_treatment constr
_refine_ls_matrix_type full
_refine_ls_number_parameters 348
_refine_ls_number_reflns 7392
_refine_ls_number_restraints 0
_refine_ls_restrained_S_all 0.968
_refine_ls_R_factor_all 0.0634
_refine_ls_R_factor_gt 0.0370
_refine_ls_shift/su_max 0.009
_refine_ls_shift/su_mean 0.001
_refine_ls_structure_factor_coef Fsqd
_refine_ls_weighting_details 'calc w=1/[\s^2^(Fo^2^)+(0.0542P)^2^+1.3005P] where P=(Fo^2^+2Fc^2^)/3'
_refine_ls_weighting_scheme calc
_refine_ls_wR_factor_gt 0.0877
_refine_ls_wR_factor_ref 0.1033
_reflns_number_gt 5409
_reflns_number_total 7392
_reflns_threshold_expression >2sigma(I)
_cod_data_source_file c5cc02924d2.cif
_cod_data_source_block 5c
_cod_depositor_comments
;
The following automatic conversions were performed:

'_exptl_crystal_density_meas' value 'not measured' was changed to '?'
- the value is perceived as not measured.

Automatic conversion script
Id: cif_fix_values 3392 2015-05-12 13:50:21Z andrius 
;
_cod_original_sg_symbol_Hall '-P 2ybc '
_cod_original_sg_symbol_H-M P2(1)/c
_cod_database_code 7117243

loop_
_symmetry_equiv_pos_as_xyz
'x, y, z'
'-x, y+1/2, -z+1/2'
'-x, -y, -z'
'x, -y-1/2, z-1/2'

loop_
_atom_site_label
_atom_site_type_symbol
_atom_site_fract_x
_atom_site_fract_y
_atom_site_fract_z
_atom_site_U_iso_or_equiv
_atom_site_adp_type
_atom_site_occupancy
_atom_site_symmetry_multiplicity
_atom_site_calc_flag
_atom_site_refinement_flags
_atom_site_disorder_assembly
_atom_site_disorder_group
Pd1 Pd 0.49992(2) 0.613517(9) 0.314195(14) 0.02348(8) Uani 1 1 d . . .
Cl1 Cl 0.58266(9) 0.68257(3) 0.42432(5) 0.0380(2) Uani 1 1 d . . .
Cl2 Cl 0.42314(10) 0.54592(4) 0.20155(5) 0.0437(2) Uani 1 1 d . . .
N1 N 0.5574(3) 0.70211(10) 0.17364(16) 0.0259(5) Uani 1 1 d . . .
N2 N 0.7166(3) 0.63494(11) 0.19214(16) 0.0255(5) Uani 1 1 d . . .
N3 N 0.3908(3) 0.56877(10) 0.40862(17) 0.0258(5) Uani 1 1 d . . .
C1 C 0.6001(3) 0.65292(12) 0.22412(19) 0.0248(6) Uani 1 1 d . . .
C2 C 0.7440(3) 0.67178(14) 0.1217(2) 0.0315(7) Uani 1 1 d . . .
H2 H 0.8193 0.6680 0.0878 0.038 Uiso 1 1 calc R . .
C3 C 0.6447(4) 0.71390(14) 0.1101(2) 0.0325(7) Uani 1 1 d . . .
H3 H 0.6361 0.7456 0.0668 0.039 Uiso 1 1 calc R . .
C4 C 0.4454(4) 0.74234(13) 0.1894(2) 0.0327(7) Uani 1 1 d . . .
C5 C 0.4826(4) 0.79401(14) 0.2420(2) 0.0405(8) Uani 1 1 d . . .
C6 C 0.3727(5) 0.83181(15) 0.2563(2) 0.0507(11) Uani 1 1 d . . .
H6 H 0.3920 0.8667 0.2926 0.061 Uiso 1 1 calc R . .
C7 C 0.2384(5) 0.81988(17) 0.2194(3) 0.0543(11) Uani 1 1 d . . .
H7 H 0.1661 0.8462 0.2308 0.065 Uiso 1 1 calc R . .
C8 C 0.2083(4) 0.76998(15) 0.1661(3) 0.0450(9) Uani 1 1 d . . .
H8 H 0.1148 0.7625 0.1406 0.054 Uiso 1 1 calc R . .
C9 C 0.3113(4) 0.72984(14) 0.1484(2) 0.0347(7) Uani 1 1 d . . .
C10 C 0.2766(4) 0.67933(15) 0.0813(2) 0.0392(8) Uani 1 1 d . . .
H10 H 0.3560 0.6505 0.0901 0.047 Uiso 1 1 calc R . .
C11 C 0.2683(5) 0.7050(2) -0.0158(3) 0.0657(13) Uani 1 1 d . . .
H11A H 0.3542 0.7267 -0.0216 0.099 Uiso 0.50 1 calc PR . .
H11B H 0.1894 0.7326 -0.0275 0.099 Uiso 0.50 1 calc PR . .
H11C H 0.2562 0.6722 -0.0602 0.099 Uiso 0.50 1 calc PR . .
H11D H 0.1790 0.6943 -0.0513 0.099 Uiso 0.50 1 calc PR . .
H11E H 0.3438 0.6884 -0.0454 0.099 Uiso 0.50 1 calc PR . .
H11F H 0.2769 0.7488 -0.0126 0.099 Uiso 0.50 1 calc PR . .
C12 C 0.1475(5) 0.6450(2) 0.0956(4) 0.0825(18) Uani 1 1 d . . .
H12A H 0.1306 0.6130 0.0501 0.124 Uiso 0.50 1 calc PR . .
H12B H 0.0679 0.6723 0.0892 0.124 Uiso 0.50 1 calc PR . .
H12C H 0.1603 0.6274 0.1569 0.124 Uiso 0.50 1 calc PR . .
H12D H 0.1086 0.6622 0.1474 0.124 Uiso 0.50 1 calc PR . .
H12E H 0.1713 0.6028 0.1083 0.124 Uiso 0.50 1 calc PR . .
H12F H 0.0789 0.6477 0.0405 0.124 Uiso 0.50 1 calc PR . .
C13 C 0.6316(5) 0.80960(15) 0.2772(2) 0.0495(10) Uani 1 1 d . . .
H13 H 0.6879 0.7720 0.2782 0.059 Uiso 1 1 calc R . .
C14 C 0.6511(6) 0.83560(19) 0.3738(3) 0.0740(15) Uani 1 1 d . . .
H14A H 0.6075 0.8752 0.3729 0.111 Uiso 1 1 calc R . .
H14B H 0.7504 0.8393 0.3962 0.111 Uiso 1 1 calc R . .
H14C H 0.6080 0.8089 0.4142 0.111 Uiso 1 1 calc R . .
C15 C 0.6889(6) 0.85459(19) 0.2132(3) 0.0716(14) Uani 1 1 d . . .
H15A H 0.6773 0.8383 0.1511 0.107 Uiso 1 1 calc R . .
H15B H 0.7877 0.8615 0.2342 0.107 Uiso 1 1 calc R . .
H15C H 0.6384 0.8925 0.2136 0.107 Uiso 1 1 calc R . .
C16 C 0.8095(3) 0.58691(14) 0.2273(2) 0.0288(6) Uani 1 1 d . . .
C17 C 0.9031(3) 0.59785(15) 0.3071(2) 0.0346(7) Uani 1 1 d . . .
C18 C 0.9965(4) 0.55229(18) 0.3365(3) 0.0456(9) Uani 1 1 d . . .
H18 H 1.0600 0.5576 0.3908 0.055 Uiso 1 1 calc R . .
C19 C 0.9984(4) 0.49988(19) 0.2883(3) 0.0559(11) Uani 1 1 d . . .
H19 H 1.0632 0.4694 0.3097 0.067 Uiso 1 1 calc R . .
C20 C 0.9079(4) 0.49079(17) 0.2095(3) 0.0482(9) Uani 1 1 d . . .
H20 H 0.9112 0.4541 0.1773 0.058 Uiso 1 1 calc R . .
C21 C 0.8108(3) 0.53450(14) 0.1755(2) 0.0330(7) Uani 1 1 d . . .
C22 C 0.7206(3) 0.52498(14) 0.0847(2) 0.0333(7) Uani 1 1 d . . .
H22 H 0.6480 0.5570 0.0771 0.040 Uiso 1 1 calc R . .
C23 C 0.6476(4) 0.46397(14) 0.0785(3) 0.0448(9) Uani 1 1 d . . .
H23A H 0.7170 0.4320 0.0880 0.067 Uiso 1 1 calc R . .
H23B H 0.5927 0.4595 0.0180 0.067 Uiso 1 1 calc R . .
H23C H 0.5863 0.4614 0.1254 0.067 Uiso 1 1 calc R . .
C24 C 0.8076(4) 0.53070(16) 0.0064(3) 0.0451(9) Uani 1 1 d . . .
H24A H 0.8529 0.5700 0.0094 0.068 Uiso 1 1 calc R . .
H24B H 0.7472 0.5266 -0.0521 0.068 Uiso 1 1 calc R . .
H24C H 0.8782 0.4991 0.0120 0.068 Uiso 1 1 calc R . .
C25 C 0.9071(4) 0.65779(16) 0.3565(2) 0.0380(8) Uani 1 1 d . . .
H25 H 0.8116 0.6752 0.3456 0.046 Uiso 1 1 calc R . .
C26 C 0.9498(4) 0.65261(19) 0.4599(2) 0.0510(10) Uani 1 1 d . . .
H26A H 0.8943 0.6214 0.4842 0.077 Uiso 1 1 calc R . .
H26B H 0.9342 0.6911 0.4888 0.077 Uiso 1 1 calc R . .
H26C H 1.0483 0.6420 0.4729 0.077 Uiso 1 1 calc R . .
C27 C 1.0041(5) 0.7012(2) 0.3164(3) 0.0625(12) Uani 1 1 d . . .
H27A H 1.0058 0.7396 0.3487 0.094 Uiso 0.50 1 calc PR . .
H27B H 0.9707 0.7075 0.2515 0.094 Uiso 0.50 1 calc PR . .
H27C H 1.0979 0.6843 0.3234 0.094 Uiso 0.50 1 calc PR . .
H27D H 1.0437 0.6813 0.2670 0.094 Uiso 0.50 1 calc PR . .
H27E H 1.0789 0.7134 0.3642 0.094 Uiso 0.50 1 calc PR . .
H27F H 0.9517 0.7366 0.2924 0.094 Uiso 0.50 1 calc PR . .
C28 C 0.3736(3) 0.50880(13) 0.4031(2) 0.0289(6) Uani 1 1 d . . .
H28 H 0.4006 0.4882 0.3523 0.035 Uiso 1 1 calc R . .
C29 C 0.3183(3) 0.47635(14) 0.4684(2) 0.0352(7) Uani 1 1 d . . .
H29 H 0.3078 0.4341 0.4623 0.042 Uiso 1 1 calc R . .
C30 C 0.2784(4) 0.50508(16) 0.5420(2) 0.0381(8) Uani 1 1 d . . .
H30 H 0.2423 0.4832 0.5884 0.046 Uiso 1 1 calc R . .
C31 C 0.2921(4) 0.56687(16) 0.5473(2) 0.0386(8) Uani 1 1 d . . .
H31 H 0.2627 0.5883 0.5966 0.046 Uiso 1 1 calc R . .
C32 C 0.3490(3) 0.59702(14) 0.4800(2) 0.0305(7) Uani 1 1 d . . .
H32 H 0.3590 0.6393 0.4845 0.037 Uiso 1 1 calc R . .

loop_
_atom_site_aniso_label
_atom_site_aniso_U_11
_atom_site_aniso_U_22
_atom_site_aniso_U_33
_atom_site_aniso_U_23
_atom_site_aniso_U_13
_atom_site_aniso_U_12
Pd1 0.02919(14) 0.02131(11) 0.01927(11) 0.00078(8) 0.00108(8) -0.00210(9)
Cl1 0.0520(5) 0.0328(4) 0.0296(4) -0.0085(3) 0.0072(4) -0.0116(3)
Cl2 0.0612(6) 0.0440(5) 0.0261(4) -0.0087(3) 0.0069(4) -0.0242(4)
N1 0.0348(15) 0.0220(12) 0.0203(12) 0.0012(9) 0.0017(10) -0.0021(10)
N2 0.0244(14) 0.0274(12) 0.0240(12) 0.0031(10) 0.0005(10) -0.0059(10)
N3 0.0257(14) 0.0259(12) 0.0252(13) 0.0027(10) 0.0012(10) 0.0001(10)
C1 0.0280(17) 0.0225(13) 0.0214(14) -0.0007(11) -0.0058(12) -0.0025(11)
C2 0.0332(18) 0.0357(16) 0.0252(15) 0.0052(12) 0.0021(13) -0.0087(13)
C3 0.043(2) 0.0286(15) 0.0257(16) 0.0058(12) 0.0028(14) -0.0045(13)
C4 0.051(2) 0.0256(15) 0.0226(15) 0.0035(12) 0.0073(14) 0.0056(14)
C5 0.072(3) 0.0245(16) 0.0242(16) 0.0033(12) 0.0033(16) 0.0009(15)
C6 0.094(3) 0.0265(17) 0.0329(19) -0.0016(14) 0.014(2) 0.0125(18)
C7 0.082(3) 0.041(2) 0.046(2) 0.0077(17) 0.029(2) 0.026(2)
C8 0.054(2) 0.0381(19) 0.046(2) 0.0082(16) 0.0169(18) 0.0149(16)
C9 0.045(2) 0.0327(16) 0.0285(16) 0.0039(13) 0.0108(15) 0.0061(14)
C10 0.0307(19) 0.0414(18) 0.044(2) -0.0056(15) 0.0004(15) 0.0068(15)
C11 0.086(4) 0.066(3) 0.039(2) -0.010(2) -0.015(2) 0.025(2)
C12 0.046(3) 0.065(3) 0.140(5) -0.045(3) 0.025(3) -0.013(2)
C13 0.082(3) 0.0272(17) 0.0353(19) 0.0016(14) -0.0065(19) -0.0080(17)
C14 0.128(5) 0.042(2) 0.043(2) -0.0066(18) -0.015(3) -0.018(3)
C15 0.106(4) 0.049(3) 0.056(3) 0.007(2) 0.001(3) -0.027(2)
C16 0.0220(16) 0.0331(15) 0.0305(16) 0.0073(13) 0.0013(13) -0.0030(12)
C17 0.0295(18) 0.0427(18) 0.0304(17) 0.0059(14) 0.0001(14) -0.0073(14)
C18 0.028(2) 0.061(2) 0.043(2) 0.0058(17) -0.0117(16) 0.0020(16)
C19 0.042(2) 0.057(2) 0.062(3) 0.004(2) -0.017(2) 0.0160(19)
C20 0.041(2) 0.042(2) 0.056(2) -0.0039(17) -0.0085(18) 0.0111(16)
C21 0.0276(18) 0.0325(16) 0.0370(18) 0.0015(13) -0.0019(14) 0.0004(13)
C22 0.0301(19) 0.0283(15) 0.0383(18) -0.0021(13) -0.0057(14) 0.0009(13)
C23 0.045(2) 0.0284(17) 0.058(2) -0.0038(16) -0.0023(18) -0.0030(15)
C24 0.051(2) 0.0420(19) 0.042(2) -0.0019(16) 0.0028(17) -0.0019(16)
C25 0.0300(19) 0.0467(19) 0.0346(18) -0.0023(15) -0.0052(14) -0.0080(15)
C26 0.049(2) 0.066(3) 0.034(2) -0.0025(18) -0.0081(17) -0.0076(19)
C27 0.072(3) 0.067(3) 0.046(2) 0.002(2) 0.000(2) -0.033(2)
C28 0.0309(18) 0.0259(14) 0.0293(16) 0.0003(12) 0.0021(13) -0.0014(12)
C29 0.0317(19) 0.0338(17) 0.0392(19) 0.0080(14) 0.0015(15) -0.0038(13)
C30 0.036(2) 0.0482(19) 0.0306(17) 0.0141(15) 0.0078(14) 0.0002(15)
C31 0.037(2) 0.0474(19) 0.0324(18) -0.0008(15) 0.0104(15) 0.0051(15)
C32 0.0274(17) 0.0325(15) 0.0319(16) -0.0036(13) 0.0052(13) 0.0037(13)

loop_
_atom_type_symbol
_atom_type_description
_atom_type_scat_dispersion_real
_atom_type_scat_dispersion_imag
_atom_type_scat_source
C C 0.0033 0.0016 'International Tables Vol C Tables 4.2.6.8 and 6.1.1.4'
H H 0.0000 0.0000 'International Tables Vol C Tables 4.2.6.8 and 6.1.1.4'
N N 0.0061 0.0033 'International Tables Vol C Tables 4.2.6.8 and 6.1.1.4'
Cl Cl 0.1484 0.1585 'International Tables Vol C Tables 4.2.6.8 and 6.1.1.4'
Pd Pd -0.9988 1.0072 'International Tables Vol C Tables 4.2.6.8 and 6.1.1.4'

loop_
_geom_angle_atom_site_label_1
_geom_angle_atom_site_label_2
_geom_angle_atom_site_label_3
_geom_angle
_geom_angle_site_symmetry_1
_geom_angle_site_symmetry_3
C1 Pd1 N3 178.26(10) . .
C1 Pd1 Cl2 86.72(8) . .
N3 Pd1 Cl2 91.58(7) . .
C1 Pd1 Cl1 91.36(8) . .
N3 Pd1 Cl1 90.34(7) . .
Cl2 Pd1 Cl1 178.02(3) . .
C1 N1 C3 111.0(3) . .
C1 N1 C4 126.0(2) . .
C3 N1 C4 122.6(2) . .
C1 N2 C2 110.5(3) . .
C1 N2 C16 127.3(2) . .
C2 N2 C16 122.1(3) . .
C32 N3 C28 117.6(3) . .
C32 N3 Pd1 122.3(2) . .
C28 N3 Pd1 119.7(2) . .
N2 C1 N1 104.7(2) . .
N2 C1 Pd1 128.8(2) . .
N1 C1 Pd1 126.2(2) . .
C3 C2 N2 107.4(3) . .
C3 C2 H2 126.3 . .
N2 C2 H2 126.3 . .
C2 C3 N1 106.4(3) . .
C2 C3 H3 126.8 . .
N1 C3 H3 126.8 . .
C9 C4 C5 123.9(3) . .
C9 C4 N1 119.1(3) . .
C5 C4 N1 116.9(3) . .
C6 C5 C4 115.7(4) . .
C6 C5 C13 121.7(3) . .
C4 C5 C13 122.5(3) . .
C7 C6 C5 122.0(3) . .
C7 C6 H6 119.0 . .
C5 C6 H6 119.0 . .
C6 C7 C8 120.1(4) . .
C6 C7 H7 120.0 . .
C8 C7 H7 120.0 . .
C7 C8 C9 121.8(4) . .
C7 C8 H8 119.1 . .
C9 C8 H8 119.1 . .
C4 C9 C8 116.5(3) . .
C4 C9 C10 123.2(3) . .
C8 C9 C10 120.2(3) . .
C12 C10 C9 113.5(3) . .
C12 C10 C11 112.7(4) . .
C9 C10 C11 108.3(3) . .
C12 C10 H10 107.4 . .
C9 C10 H10 107.4 . .
C11 C10 H10 107.4 . .
C10 C11 H11A 109.5 . .
C10 C11 H11B 109.5 . .
H11A C11 H11B 109.5 . .
C10 C11 H11C 109.5 . .
H11A C11 H11C 109.5 . .
H11B C11 H11C 109.5 . .
C10 C11 H11D 109.5 . .
H11A C11 H11D 141.1 . .
H11B C11 H11D 56.3 . .
H11C C11 H11D 56.3 . .
C10 C11 H11E 109.5 . .
H11A C11 H11E 56.3 . .
H11B C11 H11E 141.1 . .
H11C C11 H11E 56.3 . .
H11D C11 H11E 109.5 . .
C10 C11 H11F 109.5 . .
H11A C11 H11F 56.3 . .
H11B C11 H11F 56.3 . .
H11C C11 H11F 141.1 . .
H11D C11 H11F 109.5 . .
H11E C11 H11F 109.5 . .
C10 C12 H12A 109.5 . .
C10 C12 H12B 109.5 . .
H12A C12 H12B 109.5 . .
C10 C12 H12C 109.5 . .
H12A C12 H12C 109.5 . .
H12B C12 H12C 109.5 . .
C10 C12 H12D 109.5 . .
H12A C12 H12D 141.1 . .
H12B C12 H12D 56.3 . .
H12C C12 H12D 56.3 . .
C10 C12 H12E 109.5 . .
H12A C12 H12E 56.3 . .
H12B C12 H12E 141.1 . .
H12C C12 H12E 56.3 . .
H12D C12 H12E 109.5 . .
C10 C12 H12F 109.5 . .
H12A C12 H12F 56.3 . .
H12B C12 H12F 56.3 . .
H12C C12 H12F 141.1 . .
H12D C12 H12F 109.5 . .
H12E C12 H12F 109.5 . .
C5 C13 C14 113.3(4) . .
C5 C13 C15 110.6(3) . .
C14 C13 C15 108.7(3) . .
C5 C13 H13 108.0 . .
C14 C13 H13 108.0 . .
C15 C13 H13 108.0 . .
C13 C14 H14A 109.5 . .
C13 C14 H14B 109.5 . .
H14A C14 H14B 109.5 . .
C13 C14 H14C 109.5 . .
H14A C14 H14C 109.5 . .
H14B C14 H14C 109.5 . .
C13 C15 H15A 109.5 . .
C13 C15 H15B 109.5 . .
H15A C15 H15B 109.5 . .
C13 C15 H15C 109.5 . .
H15A C15 H15C 109.5 . .
H15B C15 H15C 109.5 . .
C21 C16 C17 123.4(3) . .
C21 C16 N2 118.3(3) . .
C17 C16 N2 118.0(3) . .
C18 C17 C16 116.9(3) . .
C18 C17 C25 121.4(3) . .
C16 C17 C25 121.7(3) . .
C19 C18 C17 121.1(3) . .
C19 C18 H18 119.4 . .
C17 C18 H18 119.4 . .
C20 C19 C18 120.9(4) . .
C20 C19 H19 119.6 . .
C18 C19 H19 119.6 . .
C19 C20 C21 121.5(4) . .
C19 C20 H20 119.3 . .
C21 C20 H20 119.3 . .
C16 C21 C20 116.3(3) . .
C16 C21 C22 123.7(3) . .
C20 C21 C22 119.9(3) . .
C21 C22 C23 112.6(3) . .
C21 C22 C24 110.2(3) . .
C23 C22 C24 109.3(3) . .
C21 C22 H22 108.2 . .
C23 C22 H22 108.2 . .
C24 C22 H22 108.2 . .
C22 C23 H23A 109.5 . .
C22 C23 H23B 109.5 . .
H23A C23 H23B 109.5 . .
C22 C23 H23C 109.5 . .
H23A C23 H23C 109.5 . .
H23B C23 H23C 109.5 . .
C22 C24 H24A 109.5 . .
C22 C24 H24B 109.5 . .
H24A C24 H24B 109.5 . .
C22 C24 H24C 109.5 . .
H24A C24 H24C 109.5 . .
H24B C24 H24C 109.5 . .
C17 C25 C27 110.2(3) . .
C17 C25 C26 113.5(3) . .
C27 C25 C26 109.9(3) . .
C17 C25 H25 107.7 . .
C27 C25 H25 107.7 . .
C26 C25 H25 107.7 . .
C25 C26 H26A 109.5 . .
C25 C26 H26B 109.5 . .
H26A C26 H26B 109.5 . .
C25 C26 H26C 109.5 . .
H26A C26 H26C 109.5 . .
H26B C26 H26C 109.5 . .
C25 C27 H27A 109.5 . .
C25 C27 H27B 109.5 . .
H27A C27 H27B 109.5 . .
C25 C27 H27C 109.5 . .
H27A C27 H27C 109.5 . .
H27B C27 H27C 109.5 . .
C25 C27 H27D 109.5 . .
H27A C27 H27D 141.1 . .
H27B C27 H27D 56.3 . .
H27C C27 H27D 56.3 . .
C25 C27 H27E 109.5 . .
H27A C27 H27E 56.3 . .
H27B C27 H27E 141.1 . .
H27C C27 H27E 56.3 . .
H27D C27 H27E 109.5 . .
C25 C27 H27F 109.5 . .
H27A C27 H27F 56.3 . .
H27B C27 H27F 56.3 . .
H27C C27 H27F 141.1 . .
H27D C27 H27F 109.5 . .
H27E C27 H27F 109.5 . .
N3 C28 C29 122.4(3) . .
N3 C28 H28 118.8 . .
C29 C28 H28 118.8 . .
C30 C29 C28 119.8(3) . .
C30 C29 H29 120.1 . .
C28 C29 H29 120.1 . .
C29 C30 C31 118.4(3) . .
C29 C30 H30 120.8 . .
C31 C30 H30 120.8 . .
C32 C31 C30 119.3(3) . .
C32 C31 H31 120.4 . .
C30 C31 H31 120.4 . .
N3 C32 C31 122.4(3) . .
N3 C32 H32 118.8 . .
C31 C32 H32 118.8 . .

loop_
_geom_bond_atom_site_label_1
_geom_bond_atom_site_label_2
_geom_bond_distance
_geom_bond_site_symmetry_2
Pd1 C1 1.968(3) .
Pd1 N3 2.122(2) .
Pd1 Cl2 2.2935(8) .
Pd1 Cl1 2.3037(8) .
N1 C1 1.359(4) .
N1 C3 1.379(4) .
N1 C4 1.456(4) .
N2 C1 1.351(4) .
N2 C2 1.384(4) .
N2 C16 1.450(4) .
N3 C32 1.342(4) .
N3 C28 1.349(4) .
C2 C3 1.342(5) .
C2 H2 0.9500 .
C3 H3 0.9500 .
C4 C9 1.388(5) .
C4 C5 1.409(4) .
C5 C6 1.402(5) .
C5 C13 1.512(6) .
C6 C7 1.370(6) .
C6 H6 0.9500 .
C7 C8 1.372(5) .
C7 H7 0.9500 .
C8 C9 1.398(5) .
C8 H8 0.9500 .
C9 C10 1.508(5) .
C10 C12 1.513(5) .
C10 C11 1.539(5) .
C10 H10 1.0000 .
C11 H11A 0.9800 .
C11 H11B 0.9800 .
C11 H11C 0.9800 .
C11 H11D 0.9800 .
C11 H11E 0.9800 .
C11 H11F 0.9800 .
C12 H12A 0.9800 .
C12 H12B 0.9800 .
C12 H12C 0.9800 .
C12 H12D 0.9800 .
C12 H12E 0.9800 .
C12 H12F 0.9800 .
C13 C14 1.530(5) .
C13 C15 1.539(5) .
C13 H13 1.0000 .
C14 H14A 0.9800 .
C14 H14B 0.9800 .
C14 H14C 0.9800 .
C15 H15A 0.9800 .
C15 H15B 0.9800 .
C15 H15C 0.9800 .
C16 C21 1.399(4) .
C16 C17 1.408(4) .
C17 C18 1.392(5) .
C17 C25 1.521(5) .
C18 C19 1.371(6) .
C18 H18 0.9500 .
C19 C20 1.374(5) .
C19 H19 0.9500 .
C20 C21 1.401(5) .
C20 H20 0.9500 .
C21 C22 1.512(4) .
C22 C23 1.532(4) .
C22 C24 1.535(5) .
C22 H22 1.0000 .
C23 H23A 0.9800 .
C23 H23B 0.9800 .
C23 H23C 0.9800 .
C24 H24A 0.9800 .
C24 H24B 0.9800 .
C24 H24C 0.9800 .
C25 C27 1.529(5) .
C25 C26 1.534(5) .
C25 H25 1.0000 .
C26 H26A 0.9800 .
C26 H26B 0.9800 .
C26 H26C 0.9800 .
C27 H27A 0.9800 .
C27 H27B 0.9800 .
C27 H27C 0.9800 .
C27 H27D 0.9800 .
C27 H27E 0.9800 .
C27 H27F 0.9800 .
C28 C29 1.377(4) .
C28 H28 0.9500 .
C29 C30 1.367(5) .
C29 H29 0.9500 .
C30 C31 1.386(5) .
C30 H30 0.9500 .
C31 C32 1.381(4) .
C31 H31 0.9500 .
C32 H32 0.9500 .

loop_
_geom_torsion_atom_site_label_1
_geom_torsion_atom_site_label_2
_geom_torsion_atom_site_label_3
_geom_torsion_atom_site_label_4
_geom_torsion
_geom_torsion_site_symmetry_1
_geom_torsion_site_symmetry_2
_geom_torsion_site_symmetry_3
_geom_torsion_site_symmetry_4
Cl2 Pd1 N3 C32 -154.5(2) . . . .
Cl1 Pd1 N3 C32 26.0(2) . . . .
Cl2 Pd1 N3 C28 32.2(2) . . . .
Cl1 Pd1 N3 C28 -147.3(2) . . . .
C2 N2 C1 N1 -1.2(3) . . . .
C16 N2 C1 N1 174.9(3) . . . .
C2 N2 C1 Pd1 173.0(2) . . . .
C16 N2 C1 Pd1 -10.9(4) . . . .
C3 N1 C1 N2 1.1(3) . . . .
C4 N1 C1 N2 -172.0(3) . . . .
C3 N1 C1 Pd1 -173.3(2) . . . .
C4 N1 C1 Pd1 13.6(4) . . . .
Cl2 Pd1 C1 N2 -74.3(3) . . . .
Cl1 Pd1 C1 N2 105.2(3) . . . .
Cl2 Pd1 C1 N1 98.7(2) . . . .
Cl1 Pd1 C1 N1 -81.8(2) . . . .
C1 N2 C2 C3 0.8(3) . . . .
C16 N2 C2 C3 -175.5(3) . . . .
N2 C2 C3 N1 -0.2(3) . . . .
C1 N1 C3 C2 -0.6(3) . . . .
C4 N1 C3 C2 172.7(3) . . . .
C1 N1 C4 C9 -89.0(4) . . . .
C3 N1 C4 C9 98.7(4) . . . .
C1 N1 C4 C5 94.5(4) . . . .
C3 N1 C4 C5 -77.8(4) . . . .
C9 C4 C5 C6 3.9(5) . . . .
N1 C4 C5 C6 -179.8(3) . . . .
C9 C4 C5 C13 -173.3(3) . . . .
N1 C4 C5 C13 3.0(4) . . . .
C4 C5 C6 C7 -1.5(5) . . . .
C13 C5 C6 C7 175.7(3) . . . .
C5 C6 C7 C8 -0.6(6) . . . .
C6 C7 C8 C9 0.6(6) . . . .
C5 C4 C9 C8 -3.9(5) . . . .
N1 C4 C9 C8 179.9(3) . . . .
C5 C4 C9 C10 170.7(3) . . . .
N1 C4 C9 C10 -5.5(5) . . . .
C7 C8 C9 C4 1.5(5) . . . .
C7 C8 C9 C10 -173.3(3) . . . .
C4 C9 C10 C12 138.1(4) . . . .
C8 C9 C10 C12 -47.5(5) . . . .
C4 C9 C10 C11 -96.0(4) . . . .
C8 C9 C10 C11 78.4(4) . . . .
C6 C5 C13 C14 42.0(4) . . . .
C4 C5 C13 C14 -141.0(3) . . . .
C6 C5 C13 C15 -80.4(4) . . . .
C4 C5 C13 C15 96.6(4) . . . .
C1 N2 C16 C21 108.8(3) . . . .
C2 N2 C16 C21 -75.5(4) . . . .
C1 N2 C16 C17 -77.3(4) . . . .
C2 N2 C16 C17 98.4(4) . . . .
C21 C16 C17 C18 -2.8(5) . . . .
N2 C16 C17 C18 -176.4(3) . . . .
C21 C16 C17 C25 174.1(3) . . . .
N2 C16 C17 C25 0.5(4) . . . .
C16 C17 C18 C19 1.3(5) . . . .
C25 C17 C18 C19 -175.6(4) . . . .
C17 C18 C19 C20 0.0(7) . . . .
C18 C19 C20 C21 0.0(7) . . . .
C17 C16 C21 C20 2.8(5) . . . .
N2 C16 C21 C20 176.4(3) . . . .
C17 C16 C21 C22 -173.5(3) . . . .
N2 C16 C21 C22 0.0(5) . . . .
C19 C20 C21 C16 -1.4(6) . . . .
C19 C20 C21 C22 175.1(4) . . . .
C16 C21 C22 C23 -132.8(3) . . . .
C20 C21 C22 C23 51.0(4) . . . .
C16 C21 C22 C24 104.9(4) . . . .
C20 C21 C22 C24 -71.3(4) . . . .
C18 C17 C25 C27 89.3(4) . . . .
C16 C17 C25 C27 -87.5(4) . . . .
C18 C17 C25 C26 -34.4(5) . . . .
C16 C17 C25 C26 148.9(3) . . . .
C32 N3 C28 C29 -1.4(5) . . . .
Pd1 N3 C28 C29 172.2(2) . . . .
N3 C28 C29 C30 0.1(5) . . . .
C28 C29 C30 C31 1.6(5) . . . .
C29 C30 C31 C32 -2.0(5) . . . .
C28 N3 C32 C31 1.0(5) . . . .
Pd1 N3 C32 C31 -172.5(2) . . . .
C30 C31 C32 N3 0.7(5) . . . .
